data_7040452
loop_
_publ_author_name
'Zhang, Guangchao'
'Deng, Baojia'
'Wang, Shaowu'
'Wei, Yun'
'Zhou, Shuangliu'
'Zhu, Xiancui'
'Huang, Zeming'
'Mu, Xiaolong'

_publ_section_title
;
 Di and trinuclear rare-earth metal complexes supported by 3-amido
 appended indolyl ligands: synthesis, characterization and catalytic
 activity towards isoprene 1,4-cis polymerization.
;
_journal_issue 39
_journal_name_full 'Dalton transactions (Cambridge, England : 2003)'
_journal_page_first 15445
_journal_paper_doi 10.1039/c6dt02922a
_journal_volume 45
_journal_year 2016
_chemical_formula_moiety 'C76 H115 N8 O5 Si Y3'
_chemical_formula_sum 'C76 H115 N8 O5 Si Y3'
_chemical_formula_weight 1515.57
_space_group_crystal_system monoclinic
_space_group_IT_number 14
_space_group_name_Hall '-P 2ybc'
_space_group_name_H-M_alt 'P 1 21/c 1'
_symmetry_space_group_name_Hall '-P 2ybc'
_symmetry_space_group_name_H-M 'P 1 21/c 1'
_atom_sites_solution_hydrogens geom
_audit_creation_method SHELXL-2014/7
_audit_update_record
;
2016-04-25 deposited with the CCDC.
2016-08-23 downloaded from the CCDC.
;
_cell_angle_alpha 90
_cell_angle_beta 95.663(2)
_cell_angle_gamma 90
_cell_formula_units_Z 4
_cell_length_a 15.8890(16)
_cell_length_b 23.9167(15)
_cell_length_c 24.6825(16)
_cell_measurement_reflns_used 5601
_cell_measurement_temperature 291(2)
_cell_measurement_theta_max 17.75
_cell_measurement_theta_min 2.19
_cell_volume 9333.9(13)
_computing_cell_refinement SMART
_computing_data_collection 'SMART (Bruker, 2008)'
_computing_data_reduction 'SAINT (Bruker, 2008)'
_computing_molecular_graphics 'SHELXTL (Bruker, 2008)'
_computing_publication_material 'SHELXTL (Bruker, 2008)'
_computing_structure_refinement 'SHELXL-2014/7 (Sheldrick, 2014)'
_computing_structure_solution 'SHELXTL (Bruker, 2008)'
_diffrn_ambient_temperature 291(2)
_diffrn_measured_fraction_theta_full 1.000
_diffrn_measured_fraction_theta_max 0.995
_diffrn_measurement_device_type 'CCD area detector'
_diffrn_measurement_method 'phi and omega scans'
_diffrn_radiation_type MoK\a
_diffrn_radiation_wavelength 0.71073
_diffrn_reflns_av_R_equivalents 0.0398
_diffrn_reflns_av_unetI/netI 0.0384
_diffrn_reflns_Laue_measured_fraction_full 1.000
_diffrn_reflns_Laue_measured_fraction_max 0.995
_diffrn_reflns_limit_h_max 19
_diffrn_reflns_limit_h_min -20
_diffrn_reflns_limit_k_max 31
_diffrn_reflns_limit_k_min -31
_diffrn_reflns_limit_l_max 32
_diffrn_reflns_limit_l_min -32
_diffrn_reflns_number 80005
_diffrn_reflns_point_group_measured_fraction_full 1.000
_diffrn_reflns_point_group_measured_fraction_max 0.995
_diffrn_reflns_theta_full 25.242
_diffrn_reflns_theta_max 27.518
_diffrn_reflns_theta_min 1.544
_diffrn_source 'fine-focus sealed tube'
_exptl_absorpt_coefficient_mu 1.906
_exptl_absorpt_correction_T_max 0.82
_exptl_absorpt_correction_T_min 0.77
_exptl_absorpt_correction_type multi-scan
_exptl_absorpt_process_details 'SADABS; Bruker, 2008'
_exptl_crystal_colour colorless
_exptl_crystal_density_diffrn 1.079
_exptl_crystal_description block
_exptl_crystal_F_000 3192
_exptl_crystal_size_max 0.150
_exptl_crystal_size_mid 0.130
_exptl_crystal_size_min 0.110
_exptl_transmission_factor_max 0.15
_exptl_transmission_factor_min 0.11
_refine_diff_density_max 0.450
_refine_diff_density_min -0.238
_refine_diff_density_rms 0.049
_refine_ls_extinction_method none
_refine_ls_goodness_of_fit_ref 1.017
_refine_ls_hydrogen_treatment constr
_refine_ls_matrix_type fullcycle
_refine_ls_number_parameters 841
_refine_ls_number_reflns 21379
_refine_ls_number_restraints 1
_refine_ls_restrained_S_all 1.017
_refine_ls_R_factor_all 0.0801
_refine_ls_R_factor_gt 0.0460
_refine_ls_shift/su_max 0.000
_refine_ls_shift/su_mean 0.000
_refine_ls_structure_factor_coef Fsqd
_refine_ls_weighting_details 'w=1/[\s^2^(Fo^2^)+(0.07P)^2^+1.88P] where P=(Fo^2^+2Fc^2^)/3'
_refine_ls_weighting_scheme calc
_refine_ls_wR_factor_gt 0.1133
_refine_ls_wR_factor_ref 0.1276
_reflns_Friedel_coverage 0.000
_reflns_number_gt 14786
_reflns_number_total 21379
_reflns_threshold_expression 'I > 2\s(I)'
_cod_data_source_file c6dt02922a2.cif
_cod_data_source_block 9
_cod_depositor_comments 'Adding full bibliography for 7040444--7040455.cif.'
_cod_database_code 7040452
_shelx_shelxl_version_number 2014/7
_shelx_space_group_comment
;
The symmetry employed for this shelxl refinement is uniquely defined
by the following loop, which should always be used as a source of
symmetry information in preference to the above space-group names.
They are only intended as comments.
;
_shelx_estimated_absorpt_t_min 0.763
_shelx_estimated_absorpt_t_max 0.818

loop_
_space_group_symop_operation_xyz
'x, y, z'
'-x, y+1/2, -z+1/2'
'-x, -y, -z'
'x, -y-1/2, z-1/2'

loop_
_atom_site_label
_atom_site_type_symbol
_atom_site_fract_x
_atom_site_fract_y
_atom_site_fract_z
_atom_site_U_iso_or_equiv
_atom_site_adp_type
_atom_site_occupancy
_atom_site_site_symmetry_order
_atom_site_calc_flag
_atom_site_refinement_flags_posn
_atom_site_refinement_flags_adp
C1 C 0.58270(18) 0.69493(11) 0.25011(11) 0.0415(6) Uani 1 1 d . .
H1A H 0.5279 0.6890 0.2341 0.050 Uiso 1 1 calc R U
C2 C 0.60110(18) 0.71316(12) 0.30200(11) 0.0437(7) Uani 1 1 d . .
C3 C 0.69303(9) 0.71742(8) 0.31031(7) 0.0445(7) Uani 1 1 d G .
C4 C 0.75105(12) 0.73436(8) 0.35298(6) 0.0548(8) Uani 1 1 d G .
H4 H 0.7323 0.7459 0.3857 0.066 Uiso 1 1 calc R U
C5 C 0.83705(11) 0.73402(8) 0.34675(7) 0.0549(8) Uani 1 1 d G .
H5 H 0.8759 0.7454 0.3753 0.066 Uiso 1 1 calc R U
C6 C 0.86502(8) 0.71672(9) 0.29783(8) 0.0574(8) Uani 1 1 d G .
H6 H 0.9225 0.7165 0.2937 0.069 Uiso 1 1 calc R U
C7 C 0.80700(11) 0.69978(8) 0.25515(6) 0.0482(7) Uani 1 1 d G .
H7 H 0.8257 0.6882 0.2224 0.058 Uiso 1 1 calc R U
C8 C 0.72100(10) 0.70013(8) 0.26139(6) 0.0448(7) Uani 1 1 d G .
C9 C 0.53855(18) 0.73045(11) 0.34248(11) 0.0431(6) Uani 1 1 d . .
H9A H 0.5702 0.7448 0.3752 0.052 Uiso 1 1 calc R U
H9B H 0.5035 0.7606 0.3266 0.052 Uiso 1 1 calc R U
C10 C 0.4363(2) 0.69963(12) 0.40521(12) 0.0494(7) Uani 1 1 d . .
C11 C 0.3687(2) 0.65753(13) 0.41124(14) 0.0573(8) Uani 1 1 d . .
H11A H 0.3167 0.6700 0.3919 0.086 Uiso 1 1 calc R U
H11B H 0.3611 0.6531 0.4491 0.086 Uiso 1 1 calc R U
H11C H 0.3847 0.6224 0.3966 0.086 Uiso 1 1 calc R U
C12 C 0.3916(2) 0.75749(12) 0.39770(13) 0.0529(8) Uani 1 1 d . .
H12A H 0.3634 0.7601 0.3616 0.079 Uiso 1 1 calc R U
H12B H 0.4329 0.7867 0.4032 0.079 Uiso 1 1 calc R U
H12C H 0.3509 0.7613 0.4238 0.079 Uiso 1 1 calc R U
C13 C 0.4954(2) 0.70135(13) 0.45752(12) 0.0557(8) Uani 1 1 d . .
H13A H 0.4627 0.7021 0.4882 0.084 Uiso 1 1 calc R U
H13B H 0.5300 0.7343 0.4578 0.084 Uiso 1 1 calc R U
H13C H 0.5308 0.6687 0.4596 0.084 Uiso 1 1 calc R U
C14 C 0.54636(18) 0.57823(12) 0.18641(11) 0.0424(6) Uani 1 1 d . .
H14A H 0.5285 0.6144 0.1773 0.051 Uiso 1 1 calc R U
C15 C 0.56629(17) 0.53953(12) 0.14886(11) 0.0416(6) Uani 1 1 d . .
C16 C 0.58843(18) 0.49048(12) 0.17888(11) 0.0433(7) Uani 1 1 d . .
C17 C 0.61354(18) 0.43658(12) 0.16431(12) 0.0441(7) Uani 1 1 d . .
H17 H 0.6190 0.4277 0.1281 0.053 Uiso 1 1 calc R U
C18 C 0.63009(19) 0.39669(12) 0.20528(12) 0.0488(7) Uani 1 1 d . .
H18 H 0.6443 0.3604 0.1963 0.059 Uiso 1 1 calc R U
C19 C 0.62522(18) 0.41139(12) 0.26013(12) 0.0456(7) Uani 1 1 d . .
H19 H 0.6410 0.3854 0.2872 0.055 Uiso 1 1 calc R U
C20 C 0.59757(18) 0.46360(12) 0.27458(12) 0.0455(7) Uani 1 1 d . .
H20 H 0.5909 0.4716 0.3108 0.055 Uiso 1 1 calc R U
C21 C 0.57958(18) 0.50466(12) 0.23392(12) 0.0448(7) Uani 1 1 d . .
C22 C 0.5599(2) 0.54492(12) 0.08732(11) 0.0468(7) Uani 1 1 d . .
H22A H 0.5917 0.5149 0.0725 0.056 Uiso 1 1 calc R U
H22B H 0.5012 0.5410 0.0728 0.056 Uiso 1 1 calc R U
C23 C 0.5780(2) 0.60521(12) 0.00961(12) 0.0484(7) Uani 1 1 d . .
C24 C 0.6309(2) 0.56134(13) -0.01920(12) 0.0533(8) Uani 1 1 d . .
H24A H 0.6855 0.5573 0.0009 0.080 Uiso 1 1 calc R U
H24B H 0.6377 0.5737 -0.0555 0.080 Uiso 1 1 calc R U
H24C H 0.6021 0.5260 -0.0207 0.080 Uiso 1 1 calc R U
C25 C 0.6126(2) 0.66312(12) -0.00348(12) 0.0508(7) Uani 1 1 d . .
H25A H 0.5769 0.6915 0.0095 0.076 Uiso 1 1 calc R U
H25B H 0.6135 0.6668 -0.0421 0.076 Uiso 1 1 calc R U
H25C H 0.6689 0.6672 0.0141 0.076 Uiso 1 1 calc R U
C26 C 0.4855(2) 0.60214(13) -0.01300(13) 0.0559(8) Uani 1 1 d . .
H26A H 0.4507 0.5995 0.0165 0.084 Uiso 1 1 calc R U
H26B H 0.4768 0.5698 -0.0359 0.084 Uiso 1 1 calc R U
H26C H 0.4708 0.6352 -0.0339 0.084 Uiso 1 1 calc R U
C27 C 0.32041(17) 0.55490(12) 0.32344(11) 0.0425(6) Uani 1 1 d . .
H27A H 0.3031 0.5841 0.3001 0.051 Uiso 1 1 calc R U
C28 C 0.26584(18) 0.52096(12) 0.34745(12) 0.0444(7) Uani 1 1 d . .
C29 C 0.31843(19) 0.48038(12) 0.37913(11) 0.0454(7) Uani 1 1 d . .
C30 C 0.29928(19) 0.43246(12) 0.41062(11) 0.0452(7) Uani 1 1 d . .
H30 H 0.2443 0.4215 0.4152 0.054 Uiso 1 1 calc R U
C31 C 0.3676(2) 0.40467(13) 0.43290(12) 0.0500(7) Uani 1 1 d . .
H31 H 0.3585 0.3733 0.4538 0.060 Uiso 1 1 calc R U
C32 C 0.4513(2) 0.41941(12) 0.42695(12) 0.0476(7) Uani 1 1 d . .
H32 H 0.4955 0.3980 0.4435 0.057 Uiso 1 1 calc R U
C33 C 0.46819(19) 0.46507(12) 0.39697(11) 0.0447(7) Uani 1 1 d . .
H33 H 0.5237 0.4755 0.3934 0.054 Uiso 1 1 calc R U
C34 C 0.40197(19) 0.49558(12) 0.37212(11) 0.0431(7) Uani 1 1 d . .
C35 C 0.17003(18) 0.53046(13) 0.34542(12) 0.0479(7) Uani 1 1 d . .
H35A H 0.1431 0.4956 0.3542 0.058 Uiso 1 1 calc R U
H35B H 0.1590 0.5576 0.3730 0.058 Uiso 1 1 calc R U
C36 C 0.06664(19) 0.59349(13) 0.29527(13) 0.0478(7) Uani 1 1 d . U
C37 C -0.00612(19) 0.57592(14) 0.32989(13) 0.0528(8) Uani 1 1 d . .
H37A H 0.0024 0.5380 0.3419 0.079 Uiso 1 1 calc R U
H37B H -0.0594 0.5789 0.3081 0.079 Uiso 1 1 calc R U
H37C H -0.0061 0.6001 0.3610 0.079 Uiso 1 1 calc R U
C38 C 0.02894(19) 0.60223(13) 0.23765(12) 0.0495(7) Uani 1 1 d . .
H38A H 0.0606 0.6303 0.2207 0.074 Uiso 1 1 calc R U
H38B H -0.0288 0.6141 0.2376 0.074 Uiso 1 1 calc R U
H38C H 0.0309 0.5678 0.2178 0.074 Uiso 1 1 calc R U
C39 C 0.1022(2) 0.64957(12) 0.31735(12) 0.0488(7) Uani 1 1 d . U
H39A H 0.1483 0.6429 0.3447 0.073 Uiso 1 1 calc R U
H39B H 0.0586 0.6700 0.3330 0.073 Uiso 1 1 calc R U
H39C H 0.1220 0.6709 0.2882 0.073 Uiso 1 1 calc R U
C40 C 0.35839(18) 0.58222(12) 0.20393(11) 0.0421(6) Uani 1 1 d . .
H40 H 0.3880 0.5488 0.2020 0.051 Uiso 1 1 calc R U
C41 C 0.28300(18) 0.59174(12) 0.17404(12) 0.0443(7) Uani 1 1 d . .
C42 C 0.26155(19) 0.64618(12) 0.19048(12) 0.0466(7) Uani 1 1 d . .
C43 C 0.19585(18) 0.68440(12) 0.17490(12) 0.0458(7) Uani 1 1 d . .
H43 H 0.1514 0.6744 0.1494 0.055 Uiso 1 1 calc R U
C44 C 0.19905(19) 0.74030(13) 0.19964(12) 0.0491(7) Uani 1 1 d . .
H44 H 0.1559 0.7659 0.1906 0.059 Uiso 1 1 calc R U
C45 C 0.2656(2) 0.75429(13) 0.23592(12) 0.0508(7) Uani 1 1 d . .
H45 H 0.2677 0.7898 0.2513 0.061 Uiso 1 1 calc R U
C46 C 0.32771(18) 0.71829(12) 0.24985(12) 0.0444(7) Uani 1 1 d . .
H46 H 0.3724 0.7292 0.2748 0.053 Uiso 1 1 calc R U
C47 C 0.32733(19) 0.66508(12) 0.22820(11) 0.0440(7) Uani 1 1 d . .
C48 C 0.23460(18) 0.55909(12) 0.12708(12) 0.0458(7) Uani 1 1 d . .
H48A H 0.2066 0.5852 0.1012 0.055 Uiso 1 1 calc R U
H48B H 0.2742 0.5372 0.1083 0.055 Uiso 1 1 calc R U
C49 C 0.1122(2) 0.50532(13) 0.10194(13) 0.0510(8) Uani 1 1 d . .
C50 C 0.0573(2) 0.46213(13) 0.12733(13) 0.0536(8) Uani 1 1 d . .
H50A H 0.0878 0.4470 0.1595 0.080 Uiso 1 1 calc R U
H50B H 0.0432 0.4326 0.1017 0.080 Uiso 1 1 calc R U
H50C H 0.0064 0.4797 0.1368 0.080 Uiso 1 1 calc R U
C51 C 0.1498(2) 0.48051(13) 0.05396(12) 0.0515(8) Uani 1 1 d . .
H51A H 0.1748 0.5096 0.0341 0.077 Uiso 1 1 calc R U
H51B H 0.1063 0.4623 0.0306 0.077 Uiso 1 1 calc R U
H51C H 0.1924 0.4537 0.0665 0.077 Uiso 1 1 calc R U
C52 C 0.05433(19) 0.55318(13) 0.08087(13) 0.0523(8) Uani 1 1 d . .
H52A H 0.0668 0.5858 0.1028 0.078 Uiso 1 1 calc R U
H52B H -0.0036 0.5426 0.0827 0.078 Uiso 1 1 calc R U
H52C H 0.0634 0.5612 0.0438 0.078 Uiso 1 1 calc R U
C53 C 0.8124(2) 0.56841(12) 0.11730(13) 0.0511(8) Uani 1 1 d . .
H53A H 0.7848 0.5761 0.0813 0.061 Uiso 1 1 calc R U
H53B H 0.8706 0.5811 0.1188 0.061 Uiso 1 1 calc R U
C54 C 0.8090(2) 0.50923(13) 0.12942(13) 0.0521(8) Uani 1 1 d . .
H54A H 0.8563 0.4894 0.1164 0.063 Uiso 1 1 calc R U
H54B H 0.7566 0.4927 0.1135 0.063 Uiso 1 1 calc R U
C55 C 0.8142(2) 0.50884(12) 0.19137(13) 0.0523(8) Uani 1 1 d . .
H55A H 0.7815 0.4780 0.2039 0.063 Uiso 1 1 calc R U
H55B H 0.8725 0.5047 0.2067 0.063 Uiso 1 1 calc R U
C56 C 0.7789(2) 0.56373(12) 0.20827(12) 0.0495(7) Uani 1 1 d . .
H56A H 0.7252 0.5583 0.2231 0.059 Uiso 1 1 calc R U
H56B H 0.8178 0.5820 0.2355 0.059 Uiso 1 1 calc R U
C57 C 0.44643(19) 0.70333(13) 0.10823(13) 0.0523(8) Uani 1 1 d . .
H57A H 0.4270 0.6774 0.1346 0.063 Uiso 1 1 calc R U
H57B H 0.4373 0.6867 0.0723 0.063 Uiso 1 1 calc R U
C58 C 0.4017(2) 0.75712(13) 0.10985(13) 0.0518(8) Uani 1 1 d . .
H58A H 0.3903 0.7725 0.0735 0.062 Uiso 1 1 calc R U
H58B H 0.3485 0.7524 0.1255 0.062 Uiso 1 1 calc R U
C59 C 0.45885(19) 0.79436(12) 0.14424(13) 0.0503(8) Uani 1 1 d . .
H59A H 0.4492 0.8331 0.1340 0.060 Uiso 1 1 calc R U
H59B H 0.4502 0.7900 0.1824 0.060 Uiso 1 1 calc R U
C60 C 0.54491(19) 0.77692(12) 0.13435(13) 0.0485(7) Uani 1 1 d . .
H60A H 0.5843 0.7829 0.1664 0.058 Uiso 1 1 calc R U
H60B H 0.5644 0.7973 0.1040 0.058 Uiso 1 1 calc R U
C61 C 0.70028(18) 0.57189(13) 0.34074(12) 0.0465(7) Uani 1 1 d . .
H61A H 0.7184 0.6089 0.3308 0.056 Uiso 1 1 calc R U
H61B H 0.6991 0.5477 0.3092 0.056 Uiso 1 1 calc R U
C62 C 0.7575(2) 0.54903(17) 0.38666(13) 0.0644(9) Uani 1 1 d . .
H62A H 0.8108 0.5691 0.3895 0.077 Uiso 1 1 calc R U
H62B H 0.7690 0.5099 0.3800 0.077 Uiso 1 1 calc R U
C63 C 0.7173(2) 0.55479(16) 0.43832(14) 0.0626(9) Uani 1 1 d . .
H63A H 0.7492 0.5798 0.4636 0.075 Uiso 1 1 calc R U
H63B H 0.7113 0.5188 0.4557 0.075 Uiso 1 1 calc R U
C64 C 0.6326(2) 0.57919(14) 0.41837(12) 0.0522(8) Uani 1 1 d . .
H64A H 0.5884 0.5597 0.4352 0.063 Uiso 1 1 calc R U
H64B H 0.6309 0.6183 0.4286 0.063 Uiso 1 1 calc R U
C65 C 0.3391(2) 0.42768(13) 0.17092(12) 0.0505(7) Uani 1 1 d . .
H65A H 0.3754 0.4561 0.1575 0.061 Uiso 1 1 calc R U
H65B H 0.2886 0.4251 0.1455 0.061 Uiso 1 1 calc R U
C66 C 0.3839(2) 0.37309(13) 0.17237(12) 0.0510(7) Uani 1 1 d . .
H66A H 0.4366 0.3756 0.1558 0.061 Uiso 1 1 calc R U
H66B H 0.3489 0.3440 0.1544 0.061 Uiso 1 1 calc R U
C67 C 0.3988(2) 0.36325(12) 0.23206(12) 0.0508(8) Uani 1 1 d . .
H67A H 0.4574 0.3531 0.2419 0.061 Uiso 1 1 calc R U
H67B H 0.3633 0.3329 0.2425 0.061 Uiso 1 1 calc R U
C68 C 0.37803(19) 0.41618(13) 0.26121(12) 0.0502(7) Uani 1 1 d . .
H68A H 0.3546 0.4076 0.2951 0.060 Uiso 1 1 calc R U
H68B H 0.4281 0.4391 0.2690 0.060 Uiso 1 1 calc R U
C69 C 0.0568(2) 0.42488(13) 0.27400(14) 0.0528(8) Uani 1 1 d . .
H69A H 0.0146 0.4266 0.2428 0.063 Uiso 1 1 calc R U
H69B H 0.0501 0.4576 0.2963 0.063 Uiso 1 1 calc R U
C70 C 0.0433(2) 0.37420(14) 0.30573(14) 0.0611(9) Uani 1 1 d . .
H70A H -0.0087 0.3550 0.2929 0.073 Uiso 1 1 calc R U
H70B H 0.0444 0.3818 0.3444 0.073 Uiso 1 1 calc R U
C71 C 0.1219(2) 0.34246(14) 0.29175(14) 0.0612(9) Uani 1 1 d . .
H71A H 0.1588 0.3368 0.3250 0.073 Uiso 1 1 calc R U
H71B H 0.1045 0.3059 0.2778 0.073 Uiso 1 1 calc R U
C72 C 0.1704(2) 0.37011(13) 0.25172(14) 0.0563(8) Uani 1 1 d . .
H72A H 0.2308 0.3677 0.2619 0.068 Uiso 1 1 calc R U
H72B H 0.1572 0.3548 0.2155 0.068 Uiso 1 1 calc R U
C74 C 0.74558(18) 0.72794(12) 0.10058(12) 0.0456(7) Uani 1 1 d . .
H74A H 0.7068 0.7505 0.0770 0.055 Uiso 1 1 calc R U
H74B H 0.7585 0.7504 0.1331 0.055 Uiso 1 1 calc R U
C75 C 0.8513(2) 0.68273(14) 0.00558(13) 0.0548(8) Uani 1 1 d . .
H75A H 0.7989 0.6839 -0.0174 0.082 Uiso 1 1 calc R U
H75B H 0.8619 0.6452 0.0184 0.082 Uiso 1 1 calc R U
H75C H 0.8966 0.6946 -0.0148 0.082 Uiso 1 1 calc R U
C76 C 0.8582(2) 0.80285(13) 0.03855(13) 0.0553(8) Uani 1 1 d . .
H76A H 0.8044 0.8167 0.0230 0.083 Uiso 1 1 calc R U
H76B H 0.8965 0.8009 0.0109 0.083 Uiso 1 1 calc R U
H76C H 0.8808 0.8276 0.0670 0.083 Uiso 1 1 calc R U
C77 C 0.93392(19) 0.71220(14) 0.11741(13) 0.0542(8) Uani 1 1 d . .
H77A H 0.9843 0.7082 0.0992 0.081 Uiso 1 1 calc R U
H77B H 0.9214 0.6774 0.1342 0.081 Uiso 1 1 calc R U
H77C H 0.9424 0.7407 0.1448 0.081 Uiso 1 1 calc R U
N1 N 0.65415(15) 0.68608(10) 0.22358(9) 0.0429(5) Uani 1 1 d . .
N2 N 0.48391(15) 0.68545(10) 0.35766(9) 0.0433(6) Uani 1 1 d . .
N3 N 0.55530(15) 0.55840(9) 0.23918(9) 0.0421(5) Uani 1 1 d . .
N4 N 0.59212(15) 0.59867(9) 0.06993(9) 0.0429(5) Uani 1 1 d . .
N5 N 0.40307(15) 0.54138(10) 0.33739(9) 0.0435(5) Uani 1 1 d . .
N6 N 0.13134(15) 0.55051(10) 0.29173(10) 0.0454(6) Uani 1 1 d . .
N7 N 0.38710(15) 0.62505(10) 0.23680(9) 0.0421(5) Uani 1 1 d . .
N8 N 0.17292(15) 0.52260(10) 0.14701(10) 0.0459(6) Uani 1 1 d . .
O1 O 0.76823(12) 0.59636(8) 0.15892(8) 0.0457(5) Uani 1 1 d . .
O2 O 0.53575(12) 0.71685(8) 0.12174(8) 0.0439(5) Uani 1 1 d . .
O3 O 0.61850(12) 0.57412(8) 0.36098(8) 0.0436(5) Uani 1 1 d . .
O4 O 0.31531(12) 0.44486(8) 0.22322(8) 0.0446(5) Uani 1 1 d . .
O5 O 0.14073(13) 0.42513(8) 0.25538(8) 0.0488(5) Uani 1 1 d . .
Si1 Si 0.84438(6) 0.73215(4) 0.06720(4) 0.0493(2) Uani 1 1 d . .
Y1 Y 0.65504(2) 0.65630(2) 0.13094(2) 0.04269(8) Uani 1 1 d . .
Y2 Y 0.49425(2) 0.60820(2) 0.30879(2) 0.04158(8) Uani 1 1 d . .
Y3 Y 0.20635(2) 0.51003(2) 0.23388(2) 0.04427(8) Uani 1 1 d . .

loop_
_atom_site_aniso_label
_atom_site_aniso_U_11
_atom_site_aniso_U_22
_atom_site_aniso_U_33
_atom_site_aniso_U_23
_atom_site_aniso_U_13
_atom_site_aniso_U_12
C1 0.0447(16) 0.0381(15) 0.0416(15) -0.0013(12) 0.0046(13) -0.0042(12)
C2 0.0496(17) 0.0410(15) 0.0407(15) 0.0007(12) 0.0057(13) -0.0058(13)
C3 0.0456(17) 0.0441(16) 0.0428(16) 0.0015(13) -0.0003(13) -0.0062(13)
C4 0.060(2) 0.0566(19) 0.0442(17) 0.0087(14) -0.0118(15) -0.0076(16)
C5 0.057(2) 0.0496(18) 0.0534(19) 0.0110(15) -0.0165(15) -0.0135(15)
C6 0.055(2) 0.0535(19) 0.060(2) 0.0080(16) -0.0103(16) -0.0130(15)
C7 0.0425(17) 0.0486(17) 0.0520(18) 0.0040(14) -0.0023(14) -0.0039(13)
C8 0.0423(17) 0.0379(15) 0.0535(17) -0.0040(13) 0.0018(13) 0.0077(12)
C9 0.0529(18) 0.0345(14) 0.0424(15) 0.0031(12) 0.0075(13) 0.0040(13)
C10 0.0586(19) 0.0457(17) 0.0460(17) 0.0024(13) 0.0156(14) -0.0026(14)
C11 0.056(2) 0.0550(19) 0.064(2) 0.0035(16) 0.0207(16) -0.0008(16)
C12 0.061(2) 0.0519(18) 0.0486(18) -0.0019(14) 0.0211(15) -0.0023(15)
C13 0.073(2) 0.0556(19) 0.0409(16) 0.0073(14) 0.0183(15) -0.0054(16)
C14 0.0465(17) 0.0404(15) 0.0392(15) -0.0008(12) -0.0015(12) -0.0003(13)
C15 0.0411(16) 0.0440(16) 0.0399(15) -0.0001(12) 0.0053(12) 0.0060(13)
C16 0.0434(16) 0.0424(15) 0.0413(15) -0.0024(12) -0.0098(12) 0.0048(13)
C17 0.0486(17) 0.0424(15) 0.0418(15) 0.0020(12) 0.0075(13) -0.0049(13)
C18 0.0556(19) 0.0398(16) 0.0524(18) -0.0004(13) 0.0118(15) 0.0094(14)
C19 0.0475(17) 0.0415(15) 0.0485(17) 0.0084(13) 0.0087(13) -0.0038(13)
C20 0.0454(17) 0.0499(17) 0.0415(15) 0.0015(13) 0.0052(13) 0.0038(14)
C21 0.0420(16) 0.0456(16) 0.0453(16) 0.0023(13) -0.0034(13) 0.0036(13)
C22 0.0535(18) 0.0450(16) 0.0425(16) -0.0060(13) 0.0074(13) 0.0073(14)
C23 0.0535(18) 0.0534(18) 0.0393(16) -0.0054(13) 0.0097(13) -0.0061(14)
C24 0.069(2) 0.0533(18) 0.0396(16) -0.0012(14) 0.0177(15) -0.0052(16)
C25 0.0584(19) 0.0493(17) 0.0429(16) -0.0038(13) -0.0047(14) 0.0063(15)
C26 0.061(2) 0.0528(19) 0.0509(18) 0.0074(14) -0.0081(15) -0.0030(15)
C27 0.0438(16) 0.0438(16) 0.0405(15) 0.0057(12) 0.0079(12) 0.0012(13)
C28 0.0444(17) 0.0459(16) 0.0440(16) 0.0012(13) 0.0088(13) -0.0041(13)
C29 0.0525(18) 0.0449(16) 0.0395(15) 0.0065(12) 0.0075(13) -0.0052(14)
C30 0.0492(17) 0.0446(16) 0.0423(16) -0.0028(13) 0.0079(13) -0.0071(13)
C31 0.0571(19) 0.0490(17) 0.0452(17) 0.0102(13) 0.0121(14) -0.0076(15)
C32 0.0507(18) 0.0469(17) 0.0458(17) 0.0009(13) 0.0075(14) -0.0018(14)
C33 0.0472(17) 0.0425(16) 0.0418(16) -0.0039(13) -0.0083(13) -0.0069(13)
C34 0.0482(17) 0.0432(16) 0.0398(15) 0.0051(12) 0.0136(13) 0.0028(13)
C35 0.0461(17) 0.0533(18) 0.0460(17) -0.0046(14) 0.0123(14) -0.0066(14)
C36 0.0422(17) 0.0513(16) 0.0501(17) -0.0048(13) 0.0050(13) -0.0065(13)
C37 0.0495(19) 0.0576(19) 0.0527(18) -0.0100(15) 0.0119(15) -0.0071(15)
C38 0.0455(17) 0.0514(18) 0.0497(18) -0.0068(14) -0.0050(14) -0.0058(14)
C39 0.0515(18) 0.0463(15) 0.0493(17) 0.0020(13) 0.0086(14) 0.0017(13)
C40 0.0459(17) 0.0415(15) 0.0395(15) 0.0049(12) 0.0068(13) -0.0001(13)
C41 0.0448(17) 0.0464(16) 0.0422(16) 0.0064(13) 0.0065(13) -0.0084(13)
C42 0.0455(17) 0.0428(16) 0.0498(17) -0.0024(13) -0.0039(14) -0.0073(13)
C43 0.0421(16) 0.0497(17) 0.0458(16) -0.0066(13) 0.0054(13) -0.0064(14)
C44 0.0459(17) 0.0475(17) 0.0540(18) -0.0078(14) 0.0045(14) -0.0036(14)
C45 0.0560(19) 0.0482(17) 0.0459(17) -0.0096(14) -0.0066(14) 0.0072(15)
C46 0.0437(17) 0.0445(16) 0.0455(16) -0.0062(13) 0.0068(13) -0.0057(13)
C47 0.0453(17) 0.0480(17) 0.0397(15) -0.0034(13) 0.0093(13) 0.0027(14)
C48 0.0436(17) 0.0486(17) 0.0436(16) 0.0072(13) -0.0033(13) 0.0049(13)
C49 0.0518(18) 0.0500(17) 0.0475(17) 0.0071(14) -0.0127(14) 0.0025(14)
C50 0.0506(19) 0.0487(18) 0.061(2) 0.0022(15) 0.0037(15) 0.0066(15)
C51 0.0539(19) 0.0521(18) 0.0454(17) 0.0024(14) -0.0107(14) -0.0042(15)
C52 0.0483(18) 0.0547(19) 0.0504(18) 0.0063(14) -0.0122(14) -0.0040(15)
C53 0.0522(19) 0.0489(17) 0.0547(18) 0.0059(14) 0.0172(15) -0.0048(14)
C54 0.0553(19) 0.0519(18) 0.0507(18) 0.0058(14) 0.0126(15) 0.0085(15)
C55 0.0544(19) 0.0436(16) 0.0555(19) -0.0049(14) -0.0118(15) -0.0065(14)
C56 0.0515(18) 0.0492(17) 0.0445(17) -0.0049(14) -0.0112(14) -0.0076(14)
C57 0.0490(18) 0.0503(18) 0.0547(19) -0.0057(15) -0.0093(14) -0.0053(15)
C58 0.0483(18) 0.0576(19) 0.0504(18) -0.0027(15) 0.0101(14) -0.0032(15)
C59 0.0564(19) 0.0398(16) 0.0571(19) 0.0082(14) 0.0183(15) -0.0071(14)
C60 0.0512(18) 0.0446(17) 0.0515(18) 0.0098(14) 0.0138(14) -0.0076(14)
C61 0.0423(16) 0.0495(17) 0.0460(16) 0.0097(13) -0.0039(13) -0.0096(13)
C62 0.054(2) 0.089(3) 0.0513(19) 0.0179(18) 0.0092(16) -0.0057(18)
C63 0.057(2) 0.079(2) 0.0521(19) 0.0126(17) 0.0113(16) -0.0043(18)
C64 0.0532(19) 0.0550(18) 0.0463(17) -0.0079(14) -0.0052(14) -0.0047(15)
C65 0.0546(19) 0.0537(18) 0.0454(17) 0.0108(14) 0.0152(14) -0.0004(15)
C66 0.0514(19) 0.0511(18) 0.0513(18) -0.0063(14) 0.0103(14) -0.0070(15)
C67 0.0566(19) 0.0416(16) 0.0505(18) 0.0047(13) -0.0140(15) -0.0029(14)
C68 0.0487(18) 0.0532(18) 0.0453(17) -0.0094(14) -0.0122(14) -0.0040(14)
C69 0.0531(19) 0.0461(17) 0.061(2) -0.0058(15) 0.0147(15) -0.0134(14)
C70 0.064(2) 0.059(2) 0.063(2) -0.0080(17) 0.0223(17) -0.0132(17)
C71 0.073(2) 0.0508(19) 0.062(2) -0.0070(16) 0.0168(18) -0.0126(17)
C72 0.058(2) 0.0459(18) 0.067(2) -0.0070(15) 0.0167(17) -0.0118(15)
C74 0.0451(17) 0.0471(16) 0.0455(16) -0.0009(13) 0.0091(13) -0.0012(13)
C75 0.060(2) 0.0580(19) 0.0483(18) 0.0062(15) 0.0147(15) 0.0123(16)
C76 0.053(2) 0.0554(19) 0.061(2) -0.0033(16) 0.0232(16) 0.0052(15)
C77 0.0459(18) 0.0593(19) 0.0557(19) 0.0070(15) -0.0028(14) -0.0113(15)
N1 0.0440(14) 0.0435(13) 0.0422(13) 0.0026(10) 0.0095(11) -0.0086(11)
N2 0.0474(14) 0.0427(13) 0.0407(13) 0.0047(10) 0.0087(11) 0.0038(11)
N3 0.0447(14) 0.0419(13) 0.0405(13) 0.0002(10) 0.0073(10) -0.0060(11)
N4 0.0450(14) 0.0429(13) 0.0416(13) -0.0061(10) 0.0079(11) 0.0013(11)
N5 0.0473(14) 0.0425(13) 0.0410(13) 0.0008(10) 0.0061(11) -0.0061(11)
N6 0.0444(14) 0.0463(14) 0.0464(14) -0.0024(11) 0.0100(11) -0.0073(11)
N7 0.0436(14) 0.0411(13) 0.0422(13) 0.0017(10) 0.0071(11) -0.0052(11)
N8 0.0465(14) 0.0415(13) 0.0480(14) 0.0048(11) -0.0033(11) 0.0018(11)
O1 0.0455(12) 0.0480(11) 0.0448(11) -0.0008(9) 0.0103(9) 0.0020(9)
O2 0.0467(12) 0.0425(11) 0.0435(11) 0.0004(8) 0.0096(9) 0.0002(9)
O3 0.0450(11) 0.0460(11) 0.0401(10) 0.0009(9) 0.0054(9) -0.0072(9)
O4 0.0483(12) 0.0436(11) 0.0427(11) 0.0087(9) 0.0091(9) -0.0025(9)
O5 0.0490(12) 0.0447(11) 0.0538(12) 0.0098(9) 0.0106(10) -0.0081(9)
Si1 0.0478(5) 0.0485(5) 0.0535(5) -0.0043(4) 0.0147(4) 0.0081(4)
Y1 0.04509(16) 0.04288(15) 0.04105(15) -0.00041(12) 0.00905(12) -0.00033(12)
Y2 0.04462(16) 0.04093(15) 0.03989(15) 0.00044(11) 0.00767(12) -0.00728(12)
Y3 0.04472(17) 0.04395(16) 0.04507(16) 0.00741(12) 0.00911(12) -0.00757(13)

loop_
_atom_type_symbol
_atom_type_description
_atom_type_scat_dispersion_real
_atom_type_scat_dispersion_imag
_atom_type_scat_source
C C 0.0033 0.0016 'International Tables Vol C Tables 4.2.6.8 and 6.1.1.4'
H H 0.0000 0.0000 'International Tables Vol C Tables 4.2.6.8 and 6.1.1.4'
N N 0.0061 0.0033 'International Tables Vol C Tables 4.2.6.8 and 6.1.1.4'
O O 0.0106 0.0060 'International Tables Vol C Tables 4.2.6.8 and 6.1.1.4'
Si Si 0.0817 0.0704 'International Tables Vol C Tables 4.2.6.8 and 6.1.1.4'
Y Y -2.7962 3.5667 'International Tables Vol C Tables 4.2.6.8 and 6.1.1.4'

loop_
_geom_angle_atom_site_label_1
_geom_angle_atom_site_label_2
_geom_angle_atom_site_label_3
_geom_angle
C2 C1 N1 112.7(3)
C2 C1 Y2 80.33(18)
N1 C1 Y2 125.17(16)
C2 C1 H1A 123.7
N1 C1 H1A 123.7
Y2 C1 H1A 68.4
C1 C2 C3 105.9(2)
C1 C2 C9 127.5(3)
C3 C2 C9 126.4(3)
C1 C2 Y2 73.60(17)
C3 C2 Y2 127.31(18)
C9 C2 Y2 77.63(16)
C4 C3 C8 120.0
C4 C3 C2 135.00(17)
C8 C3 C2 105.00(17)
C3 C4 C5 120.0
C3 C4 H4 120.0
C5 C4 H4 120.0
C6 C5 C4 120.0
C6 C5 H5 120.0
C4 C5 H5 120.0
C7 C6 C5 120.0
C7 C6 H6 120.0
C5 C6 H6 120.0
C6 C7 C8 120.0
C6 C7 H7 120.0
C8 C7 H7 120.0
N1 C8 C7 128.40(13)
N1 C8 C3 111.59(13)
C7 C8 C3 120.0
N2 C9 C2 114.2(2)
N2 C9 H9A 108.7
C2 C9 H9A 108.7
N2 C9 H9B 108.7
C2 C9 H9B 108.7
H9A C9 H9B 107.6
C11 C10 N2 110.5(2)
C11 C10 C13 108.9(3)
N2 C10 C13 110.7(3)
C11 C10 C12 106.7(3)
N2 C10 C12 111.6(2)
C13 C10 C12 108.2(3)
C10 C11 H11A 109.5
C10 C11 H11B 109.5
H11A C11 H11B 109.5
C10 C11 H11C 109.5
H11A C11 H11C 109.5
H11B C11 H11C 109.5
C10 C12 H12A 109.5
C10 C12 H12B 109.5
H12A C12 H12B 109.5
C10 C12 H12C 109.5
H12A C12 H12C 109.5
H12B C12 H12C 109.5
C10 C13 H13A 109.5
C10 C13 H13B 109.5
H13A C13 H13B 109.5
C10 C13 H13C 109.5
H13A C13 H13C 109.5
H13B C13 H13C 109.5
C15 C14 N3 113.4(3)
C15 C14 Y1 85.93(19)
N3 C14 Y1 129.88(16)
C15 C14 H14A 123.3
N3 C14 H14A 123.3
Y1 C14 H14A 58.7
C14 C15 C16 105.6(3)
C14 C15 C22 128.5(3)
C16 C15 C22 125.7(3)
C17 C16 C15 133.5(3)
C17 C16 C21 121.4(3)
C15 C16 C21 105.1(3)
C18 C17 C16 118.6(3)
C18 C17 H17 120.7
C16 C17 H17 120.7
C17 C18 C19 120.1(3)
C17 C18 H18 120.0
C19 C18 H18 120.0
C20 C19 C18 121.5(3)
C20 C19 H19 119.2
C18 C19 H19 119.2
C19 C20 C21 119.4(3)
C19 C20 H20 120.3
C21 C20 H20 120.3
N3 C21 C20 129.2(3)
N3 C21 C16 112.0(2)
C20 C21 C16 118.8(3)
N4 C22 C15 112.2(2)
N4 C22 H22A 109.2
C15 C22 H22A 109.2
N4 C22 H22B 109.2
C15 C22 H22B 109.2
H22A C22 H22B 107.9
N4 C23 C26 113.9(2)
N4 C23 C25 106.4(2)
C26 C23 C25 108.6(3)
N4 C23 C24 110.5(2)
C26 C23 C24 110.2(3)
C25 C23 C24 106.9(3)
C23 C24 H24A 109.5
C23 C24 H24B 109.5
H24A C24 H24B 109.5
C23 C24 H24C 109.5
H24A C24 H24C 109.5
H24B C24 H24C 109.5
C23 C25 H25A 109.5
C23 C25 H25B 109.5
H25A C25 H25B 109.5
C23 C25 H25C 109.5
H25A C25 H25C 109.5
H25B C25 H25C 109.5
C23 C26 H26A 109.5
C23 C26 H26B 109.5
H26A C26 H26B 109.5
C23 C26 H26C 109.5
H26A C26 H26C 109.5
H26B C26 H26C 109.5
N5 C27 C28 112.7(3)
N5 C27 Y3 127.90(17)
C28 C27 Y3 74.75(18)
N5 C27 H27A 123.6
C28 C27 H27A 123.6
Y3 C27 H27A 71.5
C27 C28 C29 105.9(3)
C27 C28 C35 124.6(3)
C29 C28 C35 129.1(2)
C27 C28 Y3 78.05(19)
C29 C28 Y3 125.3(2)
C35 C28 Y3 75.67(13)
C34 C29 C30 121.9(3)
C34 C29 C28 105.1(2)
C30 C29 C28 133.0(3)
C31 C30 C29 114.3(3)
C31 C30 H30 122.9
C29 C30 H30 122.9
C30 C31 C32 124.8(3)
C30 C31 H31 117.6
C32 C31 H31 117.6
C33 C32 C31 120.0(3)
C33 C32 H32 120.0
C31 C32 H32 120.0
C32 C33 C34 119.1(3)
C32 C33 H33 120.5
C34 C33 H33 120.5
C33 C34 N5 129.6(3)
C33 C34 C29 120.0(3)
N5 C34 C29 110.4(3)
N6 C35 C28 113.5(2)
N6 C35 Y3 46.59(15)
C28 C35 Y3 73.59(12)
N6 C35 H35A 108.9
C28 C35 H35A 108.9
Y3 C35 H35A 101.5
N6 C35 H35B 108.9
C28 C35 H35B 108.9
Y3 C35 H35B 147.5
H35A C35 H35B 107.7
N6 C36 C38 105.0(3)
N6 C36 C39 113.5(3)
C38 C36 C39 108.3(3)
N6 C36 C37 114.0(3)
C38 C36 C37 107.9(3)
C39 C36 C37 107.9(3)
C36 C37 H37A 109.5
C36 C37 H37B 109.5
H37A C37 H37B 109.5
C36 C37 H37C 109.5
H37A C37 H37C 109.5
H37B C37 H37C 109.5
C36 C38 H38A 109.5
C36 C38 H38B 109.5
H38A C38 H38B 109.5
C36 C38 H38C 109.5
H38A C38 H38C 109.5
H38B C38 H38C 109.5
C36 C39 H39A 109.5
C36 C39 H39B 109.5
H39A C39 H39B 109.5
C36 C39 H39C 109.5
H39A C39 H39C 109.5
H39B C39 H39C 109.5
N7 C40 C41 115.0(3)
N7 C40 H40 122.5
C41 C40 H40 122.5
C40 C41 C42 102.8(3)
C40 C41 C48 132.1(3)
C42 C41 C48 124.5(3)
C40 C41 Y3 90.2(2)
C42 C41 Y3 111.2(2)
C48 C41 Y3 80.34(17)
C47 C42 C41 107.6(3)
C47 C42 C43 117.0(3)
C41 C42 C43 135.2(3)
C42 C43 C44 118.8(3)
C42 C43 H43 120.6
C44 C43 H43 120.6
C45 C44 C43 119.4(3)
C45 C44 H44 120.3
C43 C44 H44 120.3
C46 C45 C44 121.4(3)
C46 C45 H45 119.3
C44 C45 H45 119.3
C45 C46 C47 121.5(3)
C45 C46 H46 119.3
C47 C46 H46 119.3
N7 C47 C46 128.1(3)
N7 C47 C42 110.0(3)
C46 C47 C42 121.9(3)
N8 C48 C41 111.0(3)
C41 C48 Y3 68.82(16)
N8 C48 H48A 109.4
C41 C48 H48A 109.4
Y3 C48 H48A 137.9
N8 C48 H48B 109.4
C41 C48 H48B 109.4
Y3 C48 H48B 111.9
H48A C48 H48B 108.0
N8 C49 C51 115.4(3)
N8 C49 C52 112.2(3)
C51 C49 C52 107.5(3)
N8 C49 C50 103.9(3)
C51 C49 C50 110.2(3)
C52 C49 C50 107.4(3)
C49 C50 H50A 109.5
C49 C50 H50B 109.5
H50A C50 H50B 109.5
C49 C50 H50C 109.5
H50A C50 H50C 109.5
H50B C50 H50C 109.5
C49 C51 H51A 109.5
C49 C51 H51B 109.5
H51A C51 H51B 109.5
C49 C51 H51C 109.5
H51A C51 H51C 109.5
H51B C51 H51C 109.5
C49 C52 H52A 109.5
C49 C52 H52B 109.5
H52A C52 H52B 109.5
C49 C52 H52C 109.5
H52A C52 H52C 109.5
H52B C52 H52C 109.5
C54 C53 O1 105.7(3)
C54 C53 H53A 110.6
O1 C53 H53A 110.6
C54 C53 H53B 110.6
O1 C53 H53B 110.6
H53A C53 H53B 108.7
C53 C54 C55 102.3(3)
C53 C54 H54A 111.3
C55 C54 H54A 111.3
C53 C54 H54B 111.3
C55 C54 H54B 111.3
H54A C54 H54B 109.2
C56 C55 C54 106.8(3)
C56 C55 H55A 110.4
C54 C55 H55A 110.4
C56 C55 H55B 110.4
C54 C55 H55B 110.4
H55A C55 H55B 108.6
O1 C56 C55 104.7(3)
O1 C56 H56A 110.8
C55 C56 H56A 110.8
O1 C56 H56B 110.8
C55 C56 H56B 110.8
H56A C56 H56B 108.9
O2 C57 C58 105.1(3)
O2 C57 H57A 110.7
C58 C57 H57A 110.7
O2 C57 H57B 110.7
C58 C57 H57B 110.7
H57A C57 H57B 108.8
C59 C58 C57 105.7(3)
C59 C58 H58A 110.6
C57 C58 H58A 110.6
C59 C58 H58B 110.6
C57 C58 H58B 110.6
H58A C58 H58B 108.7
C60 C59 C58 105.2(3)
C60 C59 H59A 110.7
C58 C59 H59A 110.7
C60 C59 H59B 110.7
C58 C59 H59B 110.7
H59A C59 H59B 108.8
C59 C60 O2 103.7(3)
C59 C60 H60A 111.0
O2 C60 H60A 111.0
C59 C60 H60B 111.0
O2 C60 H60B 111.0
H60A C60 H60B 109.0
O3 C61 C62 104.8(3)
O3 C61 H61A 110.8
C62 C61 H61A 110.8
O3 C61 H61B 110.8
C62 C61 H61B 110.8
H61A C61 H61B 108.9
C61 C62 C63 109.7(3)
C61 C62 H62A 109.7
C63 C62 H62A 109.7
C61 C62 H62B 109.7
C63 C62 H62B 109.7
H62A C62 H62B 108.2
C62 C63 C64 101.6(3)
C62 C63 H63A 111.4
C64 C63 H63A 111.4
C62 C63 H63B 111.4
C64 C63 H63B 111.4
H63A C63 H63B 109.3
O3 C64 C63 110.0(3)
O3 C64 H64A 109.7
C63 C64 H64A 109.7
O3 C64 H64B 109.7
C63 C64 H64B 109.7
H64A C64 H64B 108.2
O4 C65 C66 113.4(3)
O4 C65 H65A 108.9
C66 C65 H65A 108.9
O4 C65 H65B 108.9
C66 C65 H65B 108.9
H65A C65 H65B 107.7
C65 C66 C67 101.1(3)
C65 C66 H66A 111.6
C67 C66 H66A 111.6
C65 C66 H66B 111.6
C67 C66 H66B 111.6
H66A C66 H66B 109.4
C66 C67 C68 108.6(3)
C66 C67 H67A 110.0
C68 C67 H67A 110.0
C66 C67 H67B 110.0
C68 C67 H67B 110.0
H67A C67 H67B 108.4
O4 C68 C67 104.7(3)
O4 C68 H68A 110.8
C67 C68 H68A 110.8
O4 C68 H68B 110.8
C67 C68 H68B 110.8
H68A C68 H68B 108.9
O5 C69 C70 111.0(3)
O5 C69 H69A 109.4
C70 C69 H69A 109.4
O5 C69 H69B 109.4
C70 C69 H69B 109.4
H69A C69 H69B 108.0
C69 C70 C71 97.1(3)
C69 C70 H70A 112.3
C71 C70 H70A 112.3
C69 C70 H70B 112.3
C71 C70 H70B 112.3
H70A C70 H70B 109.9
C72 C71 C70 115.0(3)
C72 C71 H71A 108.5
C70 C71 H71A 108.5
C72 C71 H71B 108.5
C70 C71 H71B 108.5
H71A C71 H71B 107.5
O5 C72 C71 100.2(3)
O5 C72 H72A 111.7
C71 C72 H72A 111.7
O5 C72 H72B 111.7
C71 C72 H72B 111.7
H72A C72 H72B 109.5
Si1 C74 Y1 137.67(17)
Si1 C74 H74A 102.7
Y1 C74 H74A 102.7
Si1 C74 H74B 102.7
Y1 C74 H74B 102.7
H74A C74 H74B 105.0
Si1 C75 H75A 109.5
Si1 C75 H75B 109.5
H75A C75 H75B 109.5
Si1 C75 H75C 109.5
H75A C75 H75C 109.5
H75B C75 H75C 109.5
Si1 C76 H76A 109.5
Si1 C76 H76B 109.5
H76A C76 H76B 109.5
Si1 C76 H76C 109.5
H76A C76 H76C 109.5
H76B C76 H76C 109.5
Si1 C77 H77A 109.5
Si1 C77 H77B 109.5
H77A C77 H77B 109.5
Si1 C77 H77C 109.5
H77A C77 H77C 109.5
H77B C77 H77C 109.5
C1 N1 C8 104.77(18)
C1 N1 Y1 125.47(16)
C8 N1 Y1 129.72(16)
C9 N2 C10 113.27(18)
C9 N2 Y2 113.42(15)
C10 N2 Y2 133.18(16)
C21 N3 C14 103.88(19)
C21 N3 Y2 133.40(16)
C14 N3 Y2 119.93(16)
C22 N4 C23 111.24(18)
C22 N4 Y1 119.77(16)
C23 N4 Y1 128.97(16)
C27 N5 C34 105.8(2)
C27 N5 Y2 112.07(15)
C34 N5 Y2 141.0(2)
C36 N6 C35 113.9(3)
C36 N6 Y3 141.8(2)
C35 N6 Y3 103.7(2)
C47 N7 C40 104.6(3)
C47 N7 Y2 132.8(2)
C40 N7 Y2 119.6(2)
C48 N8 C49 109.5(3)
C48 N8 Y3 108.2(2)
C49 N8 Y3 142.2(2)
C56 O1 C53 108.7(2)
C56 O1 Y1 126.96(19)
C53 O1 Y1 118.63(19)
C57 O2 C60 109.7(2)
C57 O2 Y1 129.33(19)
C60 O2 Y1 120.80(19)
C64 O3 C61 106.9(3)
C64 O3 Y2 123.37(19)
C61 O3 Y2 123.47(18)
C65 O4 C68 102.6(2)
C65 O4 Y3 123.22(19)
C68 O4 Y3 134.03(19)
C72 O5 C69 109.9(2)
C72 O5 Y3 129.18(19)
C69 O5 Y3 120.87(18)
C76 Si1 C74 110.96(15)
C76 Si1 C77 112.18(17)
C74 Si1 C77 108.52(17)
C76 Si1 C75 103.82(15)
C74 Si1 C75 115.71(16)
C77 Si1 C75 105.56(17)
N4 Y1 O1 95.83(9)
N4 Y1 O2 90.69(9)
O1 Y1 O2 168.29(8)
N4 Y1 N1 142.36(9)
O1 Y1 N1 88.70(9)
O2 Y1 N1 80.24(9)
N4 Y1 C74 118.50(11)
O1 Y1 C74 93.57(10)
O2 Y1 C74 91.84(10)
N1 Y1 C74 98.38(10)
N4 Y1 C14 71.15(7)
O1 Y1 C14 86.78(6)
O2 Y1 C14 86.14(6)
N1 Y1 C14 71.84(6)
C74 Y1 C14 170.20(8)
N2 Y2 N5 109.07(10)
N2 Y2 N7 100.34(10)
N5 Y2 N7 85.47(10)
N2 Y2 N3 150.14(9)
N5 Y2 N3 100.78(9)
N7 Y2 N3 81.80(10)
N2 Y2 O3 95.30(9)
N5 Y2 O3 96.24(9)
N7 Y2 O3 162.78(9)
N3 Y2 O3 81.05(9)
N2 Y2 C1 75.35(7)
N5 Y2 C1 166.98(7)
N7 Y2 C1 81.65(6)
N3 Y2 C1 75.53(6)
O3 Y2 C1 95.50(6)
N2 Y2 C2 54.24(7)
N5 Y2 C2 162.89(7)
N7 Y2 C2 100.47(6)
N3 Y2 C2 95.96(6)
O3 Y2 C2 82.85(6)
C1 Y2 C2 26.07(8)
N6 Y3 N8 119.25(11)
N6 Y3 O4 145.22(9)
N8 Y3 O4 95.25(9)
N6 Y3 O5 87.28(9)
N8 Y3 O5 105.61(9)
O4 Y3 O5 78.63(8)
N6 Y3 C41 109.31(10)
N8 Y3 C41 57.38(10)
O4 Y3 C41 92.29(9)
O5 Y3 C41 160.28(9)
N6 Y3 C28 57.94(8)
N8 Y3 C28 165.96(7)
O4 Y3 C28 89.69(6)
O5 Y3 C28 88.23(6)
C41 Y3 C28 109.39(7)
N6 Y3 C35 29.71(10)
N8 Y3 C35 148.92(10)
O4 Y3 C35 115.59(9)
O5 Y3 C35 78.40(9)
C41 Y3 C35 121.28(10)
C28 Y3 C35 30.74(7)
N6 Y3 C27 71.27(7)
N8 Y3 C27 140.09(8)
O4 Y3 C27 85.41(6)
O5 Y3 C27 113.56(6)
C41 Y3 C27 82.71(7)
C28 Y3 C27 27.21(8)
C35 Y3 C27 52.29(7)
N6 Y3 C48 123.32(10)
N8 Y3 C48 27.42(10)
O4 Y3 C48 89.15(8)
O5 Y3 C48 130.44(9)
C41 Y3 C48 30.84(9)
C28 Y3 C48 140.06(7)
C35 Y3 C48 146.92(10)
C27 Y3 C48 113.02(7)

loop_
_geom_bond_atom_site_label_1
_geom_bond_atom_site_label_2
_geom_bond_distance
C1 C2 1.357(4)
C1 N1 1.382(3)
C1 Y2 2.963(3)
C1 H1A 0.9300
C2 C3 1.458(3)
C2 C9 1.534(4)
C2 Y2 3.044(3)
C3 C4 1.3900
C3 C8 1.3900
C4 C5 1.3900
C4 H4 0.9300
C5 C6 1.3900
C5 H5 0.9300
C6 C7 1.3900
C6 H6 0.9300
C7 C8 1.3900
C7 H7 0.9300
C8 N1 1.384(3)
C9 N2 1.455(3)
C9 H9A 0.9700
C9 H9B 0.9700
C10 C11 1.490(4)
C10 N2 1.497(3)
C10 C13 1.520(5)
C10 C12 1.558(4)
C11 H11A 0.9600
C11 H11B 0.9600
C11 H11C 0.9600
C12 H12A 0.9600
C12 H12B 0.9600
C12 H12C 0.9600
C13 H13A 0.9600
C13 H13B 0.9600
C13 H13C 0.9600
C14 C15 1.369(4)
C14 N3 1.380(3)
C14 Y1 2.968(3)
C14 H14A 0.9300
C15 C16 1.413(4)
C15 C22 1.518(4)
C16 C17 1.407(4)
C16 C21 1.421(4)
C17 C18 1.396(4)
C17 H17 0.9300
C18 C19 1.408(4)
C18 H18 0.9300
C19 C20 1.382(4)
C19 H19 0.9300
C20 C21 1.413(4)
C20 H20 0.9300
C21 N3 1.352(3)
C22 N4 1.464(3)
C22 H22A 0.9700
C22 H22B 0.9700
C23 N4 1.492(3)
C23 C26 1.521(5)
C23 C25 1.536(4)
C23 C24 1.559(4)
C24 H24A 0.9600
C24 H24B 0.9600
C24 H24C 0.9600
C25 H25A 0.9600
C25 H25B 0.9600
C25 H25C 0.9600
C26 H26A 0.9600
C26 H26B 0.9600
C26 H26C 0.9600
C27 N5 1.363(3)
C27 C28 1.365(4)
C27 Y3 2.921(3)
C27 H27A 0.9300
C28 C29 1.457(4)
C28 C35 1.535(3)
C28 Y3 2.880(3)
C29 C34 1.403(3)
C29 C30 1.434(4)
C30 C31 1.343(4)
C30 H30 0.9300
C31 C32 1.398(5)
C31 H31 0.9300
C32 C33 1.360(5)
C32 H32 0.9300
C33 C34 1.374(5)
C33 H33 0.9300
C34 N5 1.392(4)
C35 N6 1.484(4)
C35 Y3 2.909(3)
C35 H35A 0.9700
C35 H35B 0.9700
C36 N6 1.462(4)
C36 C38 1.502(5)
C36 C39 1.534(5)
C36 C37 1.562(5)
C37 H37A 0.9600
C37 H37B 0.9600
C37 H37C 0.9600
C38 H38A 0.9600
C38 H38B 0.9600
C38 H38C 0.9600
C39 H39A 0.9600
C39 H39B 0.9600
C39 H39C 0.9600
C40 N7 1.357(4)
C40 C41 1.363(5)
C40 H40 0.9300
C41 C42 1.416(5)
C41 C48 1.539(5)
C41 Y3 2.800(3)
C42 C47 1.404(5)
C42 C43 1.412(5)
C43 C44 1.468(5)
C43 H43 0.9300
C44 C45 1.358(5)
C44 H44 0.9300
C45 C46 1.329(5)
C45 H45 0.9300
C46 C47 1.380(5)
C46 H46 0.9300
C47 N7 1.351(4)
C48 N8 1.435(4)
C48 Y3 2.960(3)
C48 H48A 0.9700
C48 H48B 0.9700
C49 N8 1.459(4)
C49 C51 1.501(5)
C49 C52 1.527(5)
C49 C50 1.526(5)
C50 H50A 0.9600
C50 H50B 0.9600
C50 H50C 0.9600
C51 H51A 0.9600
C51 H51B 0.9600
C51 H51C 0.9600
C52 H52A 0.9600
C52 H52B 0.9600
C52 H52C 0.9600
C53 C54 1.449(4)
C53 O1 1.462(4)
C53 H53A 0.9700
C53 H53B 0.9700
C54 C55 1.523(5)
C54 H54A 0.9700
C54 H54B 0.9700
C55 C56 1.503(5)
C55 H55A 0.9700
C55 H55B 0.9700
C56 O1 1.443(4)
C56 H56A 0.9700
C56 H56B 0.9700
C57 O2 1.462(4)
C57 C58 1.472(5)
C57 H57A 0.9700
C57 H57B 0.9700
C58 C59 1.478(5)
C58 H58A 0.9700
C58 H58B 0.9700
C59 C60 1.473(5)
C59 H59A 0.9700
C59 H59B 0.9700
C60 O2 1.474(4)
C60 H60A 0.9700
C60 H60B 0.9700
C61 O3 1.438(4)
C61 C62 1.486(5)
C61 H61A 0.9700
C61 H61B 0.9700
C62 C63 1.488(5)
C62 H62A 0.9700
C62 H62B 0.9700
C63 C64 1.504(5)
C63 H63A 0.9700
C63 H63B 0.9700
C64 O3 1.417(4)
C64 H64A 0.9700
C64 H64B 0.9700
C65 O4 1.440(4)
C65 C66 1.486(5)
C65 H65A 0.9700
C65 H65B 0.9700
C66 C67 1.488(5)
C66 H66A 0.9700
C66 H66B 0.9700
C67 C68 1.509(5)
C67 H67A 0.9700
C67 H67B 0.9700
C68 O4 1.469(4)
C68 H68A 0.9700
C68 H68B 0.9700
C69 O5 1.453(4)
C69 C70 1.470(5)
C69 H69A 0.9700
C69 H69B 0.9700
C70 C71 1.529(5)
C70 H70A 0.9700
C70 H70B 0.9700
C71 C72 1.469(5)
C71 H71A 0.9700
C71 H71B 0.9700
C72 O5 1.404(4)
C72 H72A 0.9700
C72 H72B 0.9700
C74 Si1 1.846(3)
C74 Y1 2.404(3)
C74 H74A 0.9700
C74 H74B 0.9700
C75 Si1 1.938(4)
C75 H75A 0.9600
C75 H75B 0.9600
C75 H75C 0.9600
C76 Si1 1.854(4)
C76 H76A 0.9600
C76 H76B 0.9600
C76 H76C 0.9600
C77 Si1 1.855(4)
C77 H77A 0.9600
C77 H77B 0.9600
C77 H77C 0.9600
N1 Y1 2.396(3)
N2 Y2 2.221(3)
N3 Y2 2.375(3)
N4 Y1 2.207(3)
N5 Y2 2.314(3)
N6 Y3 2.175(3)
N7 Y2 2.371(3)
N8 Y3 2.178(3)
O1 Y1 2.350(2)
O2 Y1 2.378(2)
O3 Y2 2.391(2)
O4 Y3 2.364(2)
O5 Y3 2.367(2)

loop_
_geom_torsion_atom_site_label_1
_geom_torsion_atom_site_label_2
_geom_torsion_atom_site_label_3
_geom_torsion_atom_site_label_4
_geom_torsion
N1 C1 C2 C3 0.8(3)
Y2 C1 C2 C3 124.96(19)
N1 C1 C2 C9 176.3(2)
Y2 C1 C2 C9 -59.5(3)
N1 C1 C2 Y2 -124.2(2)
C1 C2 C3 C4 178.29(19)
C9 C2 C3 C4 2.7(4)
Y2 C2 C3 C4 -100.4(2)
C1 C2 C3 C8 -0.8(3)
C9 C2 C3 C8 -176.3(2)
Y2 C2 C3 C8 80.5(2)
C8 C3 C4 C5 0.0
C2 C3 C4 C5 -178.9(3)
C3 C4 C5 C6 0.0
C4 C5 C6 C7 0.0
C5 C6 C7 C8 0.0
C6 C7 C8 N1 178.44(19)
C6 C7 C8 C3 0.0
C4 C3 C8 N1 -178.69(16)
C2 C3 C8 N1 0.53(17)
C4 C3 C8 C7 0.0
C2 C3 C8 C7 179.22(19)
C1 C2 C9 N2 63.6(4)
C3 C2 C9 N2 -121.8(3)
Y2 C2 C9 N2 5.72(19)
N3 C14 C15 C16 1.1(3)
Y1 C14 C15 C16 133.1(2)
N3 C14 C15 C22 176.5(3)
Y1 C14 C15 C22 -51.4(3)
C14 C15 C16 C17 179.1(3)
C22 C15 C16 C17 3.5(6)
C14 C15 C16 C21 -0.1(3)
C22 C15 C16 C21 -175.7(3)
C15 C16 C17 C18 -179.2(3)
C21 C16 C17 C18 -0.2(5)
C16 C17 C18 C19 -2.8(5)
C17 C18 C19 C20 5.4(5)
C18 C19 C20 C21 -4.7(5)
C19 C20 C21 N3 -177.2(3)
C19 C20 C21 C16 1.6(5)
C17 C16 C21 N3 179.8(3)
C15 C16 C21 N3 -1.0(3)
C17 C16 C21 C20 0.8(5)
C15 C16 C21 C20 -180.0(3)
C14 C15 C22 N4 44.2(4)
C16 C15 C22 N4 -141.2(3)
N5 C27 C28 C29 -1.6(3)
Y3 C27 C28 C29 123.6(2)
N5 C27 C28 C35 171.8(2)
Y3 C27 C28 C35 -63.0(2)
N5 C27 C28 Y3 -125.2(2)
C27 C28 C29 C34 1.9(3)
C35 C28 C29 C34 -171.1(2)
Y3 C28 C29 C34 88.3(3)
C27 C28 C29 C30 -175.9(3)
C35 C28 C29 C30 11.2(6)
Y3 C28 C29 C30 -89.4(4)
C34 C29 C30 C31 0.9(4)
C28 C29 C30 C31 178.3(3)
C29 C30 C31 C32 -0.2(4)
C30 C31 C32 C33 0.3(5)
C31 C32 C33 C34 -1.1(5)
C32 C33 C34 N5 -176.0(3)
C32 C33 C34 C29 1.8(5)
C30 C29 C34 C33 -1.7(4)
C28 C29 C34 C33 -179.8(3)
C30 C29 C34 N5 176.5(2)
C28 C29 C34 N5 -1.6(3)
C27 C28 C35 N6 39.6(3)
C29 C28 C35 N6 -148.7(3)
Y3 C28 C35 N6 -24.6(2)
C27 C28 C35 Y3 64.1(3)
C29 C28 C35 Y3 -124.1(3)
N7 C40 C41 C42 -0.8(4)
N7 C40 C41 C48 170.3(3)
N7 C40 C41 Y3 -112.6(3)
C40 C41 C42 C47 1.2(4)
C48 C41 C42 C47 -170.8(3)
Y3 C41 C42 C47 96.5(3)
C40 C41 C42 C43 175.6(4)
C48 C41 C42 C43 3.5(6)
Y3 C41 C42 C43 -89.2(4)
C47 C42 C43 C44 -1.5(5)
C41 C42 C43 C44 -175.4(4)
C42 C43 C44 C45 1.3(5)
C43 C44 C45 C46 -0.5(5)
C44 C45 C46 C47 -0.1(6)
C45 C46 C47 N7 177.2(3)
C45 C46 C47 C42 0.0(5)
C41 C42 C47 N7 -1.3(4)
C43 C42 C47 N7 -176.8(3)
C41 C42 C47 C46 176.4(3)
C43 C42 C47 C46 0.9(5)
C40 C41 C48 N8 95.5(4)
C42 C41 C48 N8 -95.0(4)
Y3 C41 C48 N8 14.1(2)
C40 C41 C48 Y3 81.4(4)
C42 C41 C48 Y3 -109.1(3)
O1 C53 C54 C55 -34.1(4)
C53 C54 C55 C56 26.7(4)
C54 C55 C56 O1 -9.0(4)
O2 C57 C58 C59 -21.8(4)
C57 C58 C59 C60 32.7(4)
C58 C59 C60 O2 -29.9(3)
O3 C61 C62 C63 -17.9(4)
C61 C62 C63 C64 3.0(4)
C62 C63 C64 O3 13.7(4)
O4 C65 C66 C67 -9.6(4)
C65 C66 C67 C68 -10.8(4)
C66 C67 C68 O4 26.8(4)
O5 C69 C70 C71 -11.1(4)
C69 C70 C71 C72 -5.3(4)
C70 C71 C72 O5 19.4(4)
C2 C1 N1 C8 -0.4(3)
Y2 C1 N1 C8 -94.56(19)
C2 C1 N1 Y1 -178.29(17)
Y2 C1 N1 Y1 87.58(19)
C7 C8 N1 C1 -178.65(17)
C3 C8 N1 C1 -0.10(19)
C7 C8 N1 Y1 -0.9(3)
C3 C8 N1 Y1 177.63(13)
C2 C9 N2 C10 168.2(2)
C2 C9 N2 Y2 -8.4(3)
C11 C10 N2 C9 167.9(2)
C13 C10 N2 C9 -71.3(3)
C12 C10 N2 C9 49.4(3)
C11 C10 N2 Y2 -16.5(3)
C13 C10 N2 Y2 104.3(2)
C12 C10 N2 Y2 -135.04(19)
C20 C21 N3 C14 -179.6(3)
C16 C21 N3 C14 1.6(3)
C20 C21 N3 Y2 -19.3(4)
C16 C21 N3 Y2 161.82(16)
C15 C14 N3 C21 -1.7(3)
Y1 C14 N3 C21 -106.8(2)
C15 C14 N3 Y2 -165.20(19)
Y1 C14 N3 Y2 89.7(2)
C15 C22 N4 C23 -174.8(2)
C15 C22 N4 Y1 6.8(3)
C26 C23 N4 C22 59.3(3)
C25 C23 N4 C22 178.9(2)
C24 C23 N4 C22 -65.3(3)
C26 C23 N4 Y1 -122.5(2)
C25 C23 N4 Y1 -2.9(3)
C24 C23 N4 Y1 112.9(2)
C28 C27 N5 C34 0.6(3)
Y3 C27 N5 C34 -87.4(2)
C28 C27 N5 Y2 -170.0(2)
Y3 C27 N5 Y2 102.03(17)
C33 C34 N5 C27 178.7(3)
C29 C34 N5 C27 0.7(3)
C33 C34 N5 Y2 -15.3(6)
C29 C34 N5 Y2 166.7(2)
C38 C36 N6 C35 -173.1(3)
C39 C36 N6 C35 68.9(4)
C37 C36 N6 C35 -55.2(4)
C38 C36 N6 Y3 17.7(5)
C39 C36 N6 Y3 -100.4(4)
C37 C36 N6 Y3 135.5(3)
C28 C35 N6 C36 -139.9(3)
Y3 C35 N6 C36 -173.2(3)
C28 C35 N6 Y3 33.3(3)
C46 C47 N7 C40 -176.7(3)
C42 C47 N7 C40 0.8(4)
C46 C47 N7 Y2 23.7(5)
C42 C47 N7 Y2 -158.8(2)
C41 C40 N7 C47 0.1(4)
C41 C40 N7 Y2 162.9(2)
C41 C48 N8 C49 163.2(3)
Y3 C48 N8 C49 -177.8(3)
C41 C48 N8 Y3 -19.0(3)
C51 C49 N8 C48 53.1(4)
C52 C49 N8 C48 -70.6(4)
C50 C49 N8 C48 173.8(3)
C51 C49 N8 Y3 -123.6(4)
C52 C49 N8 Y3 112.8(4)
C50 C49 N8 Y3 -2.8(5)
C55 C56 O1 C53 -12.4(3)
C55 C56 O1 Y1 140.3(2)
C54 C53 O1 C56 30.4(4)
C54 C53 O1 Y1 -124.9(2)
C58 C57 O2 C60 3.1(3)
C58 C57 O2 Y1 178.46(19)
C59 C60 O2 C57 16.7(3)
C59 C60 O2 Y1 -159.1(2)
C63 C64 O3 C61 -25.7(3)
C63 C64 O3 Y2 -178.7(2)
C62 C61 O3 C64 26.3(3)
C62 C61 O3 Y2 179.2(2)
C66 C65 O4 C68 26.1(3)
C66 C65 O4 Y3 -158.4(2)
C67 C68 O4 C65 -30.8(3)
C67 C68 O4 Y3 154.4(2)
C71 C72 O5 C69 -25.7(4)
C71 C72 O5 Y3 156.1(2)
C70 C69 O5 C72 25.3(4)
C70 C69 O5 Y3 -156.2(2)
Y1 C74 Si1 C76 163.0(2)
Y1 C74 Si1 C77 -73.3(3)
Y1 C74 Si1 C75 45.1(3)

loop_
_platon_squeeze_void_nr
_platon_squeeze_void_average_x
_platon_squeeze_void_average_y
_platon_squeeze_void_average_z
_platon_squeeze_void_volume
_platon_squeeze_void_count_electrons
_platon_squeeze_void_content
1 0.000 0.002 -0.006 2213 277 ' '
2 0.175 0.145 0.611 11 -1 ' '
3 0.175 0.355 0.112 11 -1 ' '
4 0.321 0.208 0.033 6 0 ' '
5 0.321 0.292 0.533 7 0 ' '
6 0.678 0.708 0.467 6 0 ' '
7 0.678 0.792 0.967 6 0 ' '
8 0.825 0.645 0.889 11 -1 ' '
9 0.825 0.855 0.388 11 -1 ' '
